data_4129030
loop_
_publ_author_name
'Wang, Yu'
'Ju, Wei'
'Tian, Hailong'
'Sun, Suyun'
'Li, Xinghui'
'Tian, Weisheng'
'Gui, Jinghan'

_publ_section_title
;
 Facile Access to Bridged Ring Systems via Point-to-Planar Chirality
 Transfer: Unified Synthesis of Ten Cyclocitrinols.
;
_journal_issue 12
_journal_name_full 'Journal of the American Chemical Society'
_journal_page_first 5021
_journal_page_last 5033
_journal_paper_doi 10.1021/jacs.9b00925
_journal_volume 141
_journal_year 2019
_chemical_absolute_configuration ad
_chemical_formula_sum 'C23 H30 O4'
_chemical_formula_weight 370.47
_space_group_crystal_system monoclinic
_space_group_IT_number 4
_space_group_name_Hall 'P 2yb'
_space_group_name_H-M_alt 'P 1 21 1'
_atom_sites_solution_hydrogens geom
_audit_creation_method SHELXL-2013
_cell_angle_alpha 90
_cell_angle_beta 96.3550(10)
_cell_angle_gamma 90
_cell_formula_units_Z 2
_cell_length_a 7.82350(10)
_cell_length_b 8.28190(10)
_cell_length_c 16.2110(2)
_cell_measurement_reflns_used 4310
_cell_measurement_temperature 296(2)
_cell_measurement_theta_max 138.027
_cell_measurement_theta_min 10.983
_cell_volume 1043.91(2)
_computing_cell_refinement 'Bruker SAINT'
_computing_data_collection 'Bruker APEX2'
_computing_data_reduction 'Bruker SAINT'
_computing_molecular_graphics 'Bruker SHELXTL'
_computing_publication_material 'Bruker SHELXTL'
_computing_structure_refinement 'SHELXL-2013 (Sheldrick, 2013)'
_computing_structure_solution 'SHELXS-97 (Sheldrick, 2008)'
_diffrn_ambient_temperature 296(2)
_diffrn_measured_fraction_theta_full 0.959
_diffrn_measured_fraction_theta_max 0.993
_diffrn_measurement_device_type 'Bruker APEX-II CCD'
_diffrn_measurement_method '\f and \w scans'
_diffrn_radiation_type CuK\a
_diffrn_radiation_wavelength 1.54178
_diffrn_reflns_av_R_equivalents 0.0336
_diffrn_reflns_av_unetI/netI 0.0430
_diffrn_reflns_Laue_measured_fraction_full 0.959
_diffrn_reflns_Laue_measured_fraction_max 0.993
_diffrn_reflns_limit_h_max 9
_diffrn_reflns_limit_h_min -9
_diffrn_reflns_limit_k_max 9
_diffrn_reflns_limit_k_min -8
_diffrn_reflns_limit_l_max 19
_diffrn_reflns_limit_l_min -19
_diffrn_reflns_number 7543
_diffrn_reflns_point_group_measured_fraction_full 0.820
_diffrn_reflns_point_group_measured_fraction_max 0.851
_diffrn_reflns_theta_full 67.679
_diffrn_reflns_theta_max 65.998
_diffrn_reflns_theta_min 5.491
_exptl_absorpt_coefficient_mu 0.633
_exptl_absorpt_correction_T_max 0.7456
_exptl_absorpt_correction_T_min 0.5213
_exptl_absorpt_correction_type multi-scan
_exptl_absorpt_process_details sadabs
_exptl_crystal_colour colorless
_exptl_crystal_density_diffrn 1.179
_exptl_crystal_description prismatic
_exptl_crystal_F_000 400
_exptl_crystal_size_max 0.200
_exptl_crystal_size_mid 0.170
_exptl_crystal_size_min 0.120
_refine_diff_density_max 0.207
_refine_diff_density_min -0.170
_refine_diff_density_rms 0.048
_refine_ls_abs_structure_details
; 
 Flack x determined using 1084 quotients [(I+)-(I-)]/[(I+)+(I-)] 
 (Parsons and Flack (2004), Acta Cryst. A60, s61). 
;
_refine_ls_abs_structure_Flack -0.10(14)
_refine_ls_extinction_coef 0.0048(13)
_refine_ls_extinction_expression Fc^*^=kFc[1+0.001xFc^2^\l^3^/sin(2\q)]^-1/4^
_refine_ls_extinction_method SHELXL
_refine_ls_goodness_of_fit_ref 1.067
_refine_ls_hydrogen_treatment constr
_refine_ls_matrix_type full
_refine_ls_number_parameters 248
_refine_ls_number_reflns 3099
_refine_ls_number_restraints 1
_refine_ls_restrained_S_all 1.067
_refine_ls_R_factor_all 0.0421
_refine_ls_R_factor_gt 0.0411
_refine_ls_shift/su_max 0.009
_refine_ls_shift/su_mean 0.000
_refine_ls_structure_factor_coef Fsqd
_refine_ls_weighting_details 'w=1/[\s^2^(Fo^2^)+(0.0767P)^2^+0.0631P] where P=(Fo^2^+2Fc^2^)/3'
_refine_ls_weighting_scheme calc
_refine_ls_wR_factor_gt 0.1141
_refine_ls_wR_factor_ref 0.1153
_reflns_Friedel_coverage 0.591
_reflns_Friedel_fraction_full 0.660
_reflns_Friedel_fraction_max 0.685
_reflns_number_gt 2978
_reflns_number_total 3099
_reflns_threshold_expression 'I > 2\s(I)'
_cod_data_source_file ja9b00925_si_003.cif
_cod_data_source_block cu_dm17390_0m
_cod_original_sg_symbol_H-M 'P 21'
_cod_database_code 4129030
_shelx_space_group_comment
; 
The symmetry employed for this shelxl refinement is uniquely defined 
by the following loop, which should always be used as a source of 
symmetry information in preference to the above space-group names. 
They are only intended as comments. 
;
_shelx_estimated_absorpt_t_min 0.884
_shelx_estimated_absorpt_t_max 0.928
_shelxl_version_number 2013-4

loop_
_space_group_symop_operation_xyz
'x, y, z'
'-x, y+1/2, -z'

loop_
_atom_site_label
_atom_site_type_symbol
_atom_site_fract_x
_atom_site_fract_y
_atom_site_fract_z
_atom_site_U_iso_or_equiv
_atom_site_adp_type
_atom_site_occupancy
_atom_site_site_symmetry_order
_atom_site_calc_flag
_atom_site_refinement_flags_posn
_atom_site_refinement_flags_adp
O1 O 1.1910(2) 0.6811(3) 0.98731(11) 0.0554(5) Uani 1 1 d . .
O2 O 0.5809(5) 0.6670(6) 0.50522(19) 0.1331(14) Uani 1 1 d . .
O3 O 0.8951(3) 0.5947(3) 1.24344(10) 0.0620(5) Uani 1 1 d . .
O4 O 0.7975(4) 0.3558(3) 1.28145(14) 0.0834(7) Uani 1 1 d . .
C1 C 0.6055(3) 0.5463(3) 1.04321(14) 0.0460(6) Uani 1 1 d . .
H1A H 0.4885 0.5817 1.0269 0.055 Uiso 1 1 calc R U
H1B H 0.6069 0.4294 1.0399 0.055 Uiso 1 1 calc R U
C2 C 0.6567(3) 0.5960(4) 1.13264(15) 0.0534(6) Uani 1 1 d . .
H2A H 0.6374 0.7109 1.1389 0.064 Uiso 1 1 calc R U
H2B H 0.5868 0.5386 1.1688 0.064 Uiso 1 1 calc R U
C3 C 0.8438(3) 0.5576(3) 1.15651(14) 0.0473(6) Uani 1 1 d . .
H3 H 0.8639 0.4428 1.1466 0.057 Uiso 1 1 calc R U
C4 C 0.9617(3) 0.6583(3) 1.10879(14) 0.0466(5) Uani 1 1 d . .
H4A H 1.0764 0.6124 1.1165 0.056 Uiso 1 1 calc R U
H4B H 0.9682 0.7668 1.1314 0.056 Uiso 1 1 calc R U
C5 C 0.9021(3) 0.6672(3) 1.01652(13) 0.0392(5) Uani 1 1 d . .
C6 C 1.0416(3) 0.6570(3) 0.96075(14) 0.0408(5) Uani 1 1 d . .
C7 C 0.9934(3) 0.6150(3) 0.87356(14) 0.0441(5) Uani 1 1 d . .
H7 H 1.0750 0.6292 0.8366 0.053 Uiso 1 1 calc R U
C8 C 0.8394(3) 0.5578(3) 0.84381(13) 0.0395(5) Uani 1 1 d . .
C9 C 0.6930(3) 0.5360(3) 0.89647(13) 0.0399(5) Uani 1 1 d . .
H9 H 0.6816 0.4196 0.9055 0.048 Uiso 1 1 calc R U
C10 C 0.7210(3) 0.6139(3) 0.98150(13) 0.0382(5) Uani 1 1 d . .
C11 C 0.5201(3) 0.5942(4) 0.85053(14) 0.0509(6) Uani 1 1 d . .
H11A H 0.4275 0.5554 0.8805 0.061 Uiso 1 1 calc R U
H11B H 0.5177 0.7112 0.8520 0.061 Uiso 1 1 calc R U
C12 C 0.4852(3) 0.5394(4) 0.76011(15) 0.0535(6) Uani 1 1 d . .
H12A H 0.4659 0.4237 0.7583 0.064 Uiso 1 1 calc R U
H12B H 0.3820 0.5918 0.7343 0.064 Uiso 1 1 calc R U
C13 C 0.6361(3) 0.5807(3) 0.71193(14) 0.0492(6) Uani 1 1 d . .
C14 C 0.7982(3) 0.4984(3) 0.75667(14) 0.0458(5) Uani 1 1 d . .
H14 H 0.7686 0.3840 0.7613 0.055 Uiso 1 1 calc R U
C15 C 0.9321(4) 0.5056(5) 0.69545(15) 0.0626(8) Uani 1 1 d . .
H15A H 1.0128 0.4168 0.7043 0.075 Uiso 1 1 calc R U
H15B H 0.9951 0.6066 0.7006 0.075 Uiso 1 1 calc R U
C16 C 0.8247(5) 0.4922(6) 0.60953(18) 0.0778(10) Uani 1 1 d . .
H16A H 0.8529 0.5799 0.5738 0.093 Uiso 1 1 calc R U
H16B H 0.8484 0.3907 0.5832 0.093 Uiso 1 1 calc R U
C17 C 0.6346(4) 0.5011(4) 0.62457(15) 0.0630(8) Uani 1 1 d . .
H17 H 0.5922 0.3903 0.6284 0.076 Uiso 1 1 calc R U
C18 C 0.6612(4) 0.7636(4) 0.70570(18) 0.0630(7) Uani 1 1 d . .
H18A H 0.5550 0.8129 0.6834 0.095 Uiso 1 1 calc R U
H18B H 0.7483 0.7857 0.6699 0.095 Uiso 1 1 calc R U
H18C H 0.6961 0.8067 0.7599 0.095 Uiso 1 1 calc R U
C19 C 0.7629(3) 0.7893(3) 0.98559(15) 0.0449(5) Uani 1 1 d . .
H19A H 0.7130 0.8538 1.0268 0.054 Uiso 1 1 calc R U
H19B H 0.7746 0.8447 0.9338 0.054 Uiso 1 1 calc R U
C20 C 0.8625(4) 0.4841(5) 1.29922(17) 0.0651(8) Uani 1 1 d . .
C21 C 0.9173(7) 0.5396(7) 1.38603(19) 0.1068(16) Uani 1 1 d . .
H21A H 0.9358 0.4476 1.4219 0.160 Uiso 1 1 calc R U
H21B H 0.8292 0.6067 1.4047 0.160 Uiso 1 1 calc R U
H21C H 1.0221 0.6003 1.3871 0.160 Uiso 1 1 calc R U
C22 C 0.5207(5) 0.5862(6) 0.55609(18) 0.0823(11) Uani 1 1 d . .
C23 C 0.3302(5) 0.5655(8) 0.5537(2) 0.1096(17) Uani 1 1 d . .
H23A H 0.2750 0.6069 0.5022 0.164 Uiso 1 1 calc R U
H23B H 0.2899 0.6234 0.5990 0.164 Uiso 1 1 calc R U
H23C H 0.3036 0.4529 0.5583 0.164 Uiso 1 1 calc R U

loop_
_atom_site_aniso_label
_atom_site_aniso_U_11
_atom_site_aniso_U_22
_atom_site_aniso_U_33
_atom_site_aniso_U_23
_atom_site_aniso_U_13
_atom_site_aniso_U_12
O1 0.0356(8) 0.0673(13) 0.0624(10) -0.0015(9) 0.0019(7) -0.0085(8)
O2 0.144(3) 0.177(4) 0.0770(17) 0.057(2) 0.0064(18) 0.027(3)
O3 0.0808(12) 0.0647(12) 0.0388(8) -0.0044(9) -0.0005(8) -0.0178(10)
O4 0.1079(18) 0.0769(17) 0.0656(12) 0.0103(12) 0.0109(12) -0.0219(15)
C1 0.0363(10) 0.0543(14) 0.0476(11) 0.0001(11) 0.0058(8) -0.0034(10)
C2 0.0535(13) 0.0598(16) 0.0489(12) -0.0045(12) 0.0145(10) -0.0038(12)
C3 0.0579(13) 0.0447(14) 0.0383(11) -0.0052(10) 0.0019(9) -0.0048(11)
C4 0.0450(11) 0.0478(14) 0.0457(12) -0.0034(11) -0.0011(9) -0.0062(11)
C5 0.0376(10) 0.0352(11) 0.0443(11) -0.0023(9) 0.0027(8) -0.0006(9)
C6 0.0347(10) 0.0371(12) 0.0501(11) 0.0045(10) 0.0018(8) -0.0005(9)
C7 0.0400(10) 0.0479(14) 0.0455(11) 0.0036(10) 0.0093(8) 0.0019(9)
C8 0.0392(10) 0.0375(12) 0.0417(11) 0.0037(9) 0.0045(8) 0.0050(9)
C9 0.0366(10) 0.0403(12) 0.0418(10) 0.0031(9) 0.0001(8) -0.0019(9)
C10 0.0322(9) 0.0400(12) 0.0422(10) -0.0004(9) 0.0028(8) 0.0007(8)
C11 0.0359(10) 0.0708(17) 0.0455(11) 0.0060(12) 0.0022(9) 0.0020(11)
C12 0.0425(11) 0.0645(17) 0.0511(13) 0.0052(12) -0.0061(9) -0.0009(11)
C13 0.0520(13) 0.0547(16) 0.0396(11) 0.0034(11) -0.0004(9) 0.0056(12)
C14 0.0490(12) 0.0451(14) 0.0429(12) -0.0007(10) 0.0033(9) 0.0052(11)
C15 0.0624(15) 0.080(2) 0.0469(13) -0.0034(13) 0.0115(11) 0.0125(15)
C16 0.085(2) 0.101(3) 0.0479(14) -0.0068(16) 0.0090(13) 0.020(2)
C17 0.0761(17) 0.069(2) 0.0415(13) -0.0003(13) -0.0017(11) 0.0085(15)
C18 0.0733(17) 0.0554(18) 0.0603(16) 0.0101(13) 0.0072(13) 0.0074(14)
C19 0.0452(11) 0.0376(12) 0.0515(12) -0.0003(10) 0.0037(9) 0.0056(10)
C20 0.0665(16) 0.082(2) 0.0464(14) 0.0032(15) 0.0038(11) -0.0065(16)
C21 0.144(4) 0.134(4) 0.0402(15) 0.002(2) 0.0005(17) -0.024(3)
C22 0.098(2) 0.102(3) 0.0440(13) 0.0066(17) -0.0057(14) 0.019(2)
C23 0.090(3) 0.158(5) 0.073(2) -0.003(3) -0.0278(19) 0.024(3)

loop_
_atom_type_symbol
_atom_type_description
_atom_type_scat_dispersion_real
_atom_type_scat_dispersion_imag
_atom_type_scat_source
C C 0.0181 0.0091 'International Tables Vol C Tables 4.2.6.8 and 6.1.1.4'
H H 0.0000 0.0000 'International Tables Vol C Tables 4.2.6.8 and 6.1.1.4'
O O 0.0492 0.0322 'International Tables Vol C Tables 4.2.6.8 and 6.1.1.4'

loop_
_geom_angle_atom_site_label_1
_geom_angle_atom_site_label_2
_geom_angle_atom_site_label_3
_geom_angle
C20 O3 C3 117.4(2)
C2 C1 C10 114.5(2)
C2 C1 H1A 108.6
C10 C1 H1A 108.6
C2 C1 H1B 108.6
C10 C1 H1B 108.6
H1A C1 H1B 107.6
C3 C2 C1 109.52(19)
C3 C2 H2A 109.8
C1 C2 H2A 109.8
C3 C2 H2B 109.8
C1 C2 H2B 109.8
H2A C2 H2B 108.2
O3 C3 C2 111.1(2)
O3 C3 C4 105.0(2)
C2 C3 C4 112.4(2)
O3 C3 H3 109.4
C2 C3 H3 109.4
C4 C3 H3 109.4
C3 C4 C5 113.01(19)
C3 C4 H4A 109.0
C5 C4 H4A 109.0
C3 C4 H4B 109.0
C5 C4 H4B 109.0
H4A C4 H4B 107.8
C6 C5 C4 115.32(18)
C6 C5 C19 112.35(19)
C4 C5 C19 119.0(2)
C6 C5 C10 117.83(19)
C4 C5 C10 121.45(19)
C19 C5 C10 58.23(16)
O1 C6 C7 121.0(2)
O1 C6 C5 120.9(2)
C7 C6 C5 118.04(18)
C8 C7 C6 124.01(19)
C8 C7 H7 118.0
C6 C7 H7 118.0
C7 C8 C14 123.36(19)
C7 C8 C9 123.23(19)
C14 C8 C9 113.29(19)
C8 C9 C10 114.83(18)
C8 C9 C11 111.56(18)
C10 C9 C11 109.61(18)
C8 C9 H9 106.8
C10 C9 H9 106.8
C11 C9 H9 106.8
C19 C10 C9 117.69(19)
C19 C10 C1 118.2(2)
C9 C10 C1 113.79(18)
C19 C10 C5 60.80(15)
C9 C10 C5 119.63(18)
C1 C10 C5 116.94(18)
C12 C11 C9 115.0(2)
C12 C11 H11A 108.5
C9 C11 H11A 108.5
C12 C11 H11B 108.5
C9 C11 H11B 108.5
H11A C11 H11B 107.5
C13 C12 C11 111.0(2)
C13 C12 H12A 109.4
C11 C12 H12A 109.4
C13 C12 H12B 109.4
C11 C12 H12B 109.4
H12A C12 H12B 108.0
C12 C13 C18 111.6(2)
C12 C13 C14 107.6(2)
C18 C13 C14 111.2(2)
C12 C13 C17 116.2(2)
C18 C13 C17 110.2(2)
C14 C13 C17 99.4(2)
C8 C14 C15 120.7(2)
C8 C14 C13 112.19(19)
C15 C14 C13 105.4(2)
C8 C14 H14 105.9
C15 C14 H14 105.9
C13 C14 H14 105.9
C14 C15 C16 103.9(2)
C14 C15 H15A 111.0
C16 C15 H15A 111.0
C14 C15 H15B 111.0
C16 C15 H15B 111.0
H15A C15 H15B 109.0
C17 C16 C15 107.0(2)
C17 C16 H16A 110.3
C15 C16 H16A 110.3
C17 C16 H16B 110.3
C15 C16 H16B 110.3
H16A C16 H16B 108.6
C22 C17 C16 114.0(3)
C22 C17 C13 114.3(3)
C16 C17 C13 104.7(2)
C22 C17 H17 107.8
C16 C17 H17 107.8
C13 C17 H17 107.8
C13 C18 H18A 109.5
C13 C18 H18B 109.5
H18A C18 H18B 109.5
C13 C18 H18C 109.5
H18A C18 H18C 109.5
H18B C18 H18C 109.5
C10 C19 C5 60.97(15)
C10 C19 H19A 117.7
C5 C19 H19A 117.7
C10 C19 H19B 117.7
C5 C19 H19B 117.7
H19A C19 H19B 114.8
O4 C20 O3 123.7(3)
O4 C20 C21 124.6(3)
O3 C20 C21 111.7(3)
C20 C21 H21A 109.5
C20 C21 H21B 109.5
H21A C21 H21B 109.5
C20 C21 H21C 109.5
H21A C21 H21C 109.5
H21B C21 H21C 109.5
O2 C22 C23 120.8(3)
O2 C22 C17 121.2(4)
C23 C22 C17 117.9(3)
C22 C23 H23A 109.5
C22 C23 H23B 109.5
H23A C23 H23B 109.5
C22 C23 H23C 109.5
H23A C23 H23C 109.5
H23B C23 H23C 109.5

loop_
_geom_bond_atom_site_label_1
_geom_bond_atom_site_label_2
_geom_bond_distance
O1 C6 1.217(3)
O2 C22 1.199(5)
O3 C20 1.331(4)
O3 C3 1.455(3)
O4 C20 1.199(4)
C1 C2 1.518(3)
C1 C10 1.526(3)
C1 H1A 0.9700
C1 H1B 0.9700
C2 C3 1.506(4)
C2 H2A 0.9700
C2 H2B 0.9700
C3 C4 1.517(3)
C3 H3 0.9800
C4 C5 1.519(3)
C4 H4A 0.9700
C4 H4B 0.9700
C5 C6 1.495(3)
C5 C19 1.529(3)
C5 C10 1.532(3)
C6 C7 1.464(3)
C7 C8 1.334(3)
C7 H7 0.9300
C8 C14 1.497(3)
C8 C9 1.514(3)
C9 C10 1.516(3)
C9 C11 1.547(3)
C9 H9 0.9800
C10 C19 1.489(4)
C11 C12 1.530(3)
C11 H11A 0.9700
C11 H11B 0.9700
C12 C13 1.524(3)
C12 H12A 0.9700
C12 H12B 0.9700
C13 C18 1.532(4)
C13 C14 1.548(3)
C13 C17 1.561(4)
C14 C15 1.522(3)
C14 H14 0.9800
C15 C16 1.549(4)
C15 H15A 0.9700
C15 H15B 0.9700
C16 C17 1.536(5)
C16 H16A 0.9700
C16 H16B 0.9700
C17 C22 1.518(4)
C17 H17 0.9800
C18 H18A 0.9600
C18 H18B 0.9600
C18 H18C 0.9600
C19 H19A 0.9700
C19 H19B 0.9700
C20 C21 1.498(4)
C21 H21A 0.9600
C21 H21B 0.9600
C21 H21C 0.9600
C22 C23 1.496(6)
C23 H23A 0.9600
C23 H23B 0.9600
C23 H23C 0.9600

loop_
_geom_torsion_atom_site_label_1
_geom_torsion_atom_site_label_2
_geom_torsion_atom_site_label_3
_geom_torsion_atom_site_label_4
_geom_torsion
C10 C1 C2 C3 -52.6(3)
C20 O3 C3 C2 83.1(3)
C20 O3 C3 C4 -155.1(3)
C1 C2 C3 O3 -176.6(2)
C1 C2 C3 C4 66.0(3)
O3 C3 C4 C5 -166.5(2)
C2 C3 C4 C5 -45.5(3)
C3 C4 C5 C6 -139.8(2)
C3 C4 C5 C19 82.1(3)
C3 C4 C5 C10 13.6(3)
C4 C5 C6 O1 -17.7(3)
C19 C5 C6 O1 123.1(3)
C10 C5 C6 O1 -172.2(2)
C4 C5 C6 C7 161.5(2)
C19 C5 C6 C7 -57.7(3)
C10 C5 C6 C7 7.1(3)
O1 C6 C7 C8 166.8(3)
C5 C6 C7 C8 -12.4(4)
C6 C7 C8 C14 -173.0(2)
C6 C7 C8 C9 2.7(4)
C7 C8 C9 C10 11.4(3)
C14 C8 C9 C10 -172.44(19)
C7 C8 C9 C11 136.9(2)
C14 C8 C9 C11 -47.0(3)
C8 C9 C10 C19 54.8(3)
C11 C9 C10 C19 -71.7(2)
C8 C9 C10 C1 -160.72(19)
C11 C9 C10 C1 72.8(2)
C8 C9 C10 C5 -15.6(3)
C11 C9 C10 C5 -142.1(2)
C2 C1 C10 C19 -48.1(3)
C2 C1 C10 C9 167.6(2)
C2 C1 C10 C5 21.5(3)
C6 C5 C10 C19 -100.3(2)
C4 C5 C10 C19 106.9(3)
C6 C5 C10 C9 6.8(3)
C4 C5 C10 C9 -146.0(2)
C19 C5 C10 C9 107.1(2)
C6 C5 C10 C1 150.9(2)
C4 C5 C10 C1 -1.9(3)
C19 C5 C10 C1 -108.8(2)
C8 C9 C11 C12 45.1(3)
C10 C9 C11 C12 173.5(2)
C9 C11 C12 C13 -52.1(3)
C11 C12 C13 C18 -64.6(3)
C11 C12 C13 C14 57.6(3)
C11 C12 C13 C17 167.9(2)
C7 C8 C14 C15 -1.9(4)
C9 C8 C14 C15 -178.1(2)
C7 C8 C14 C13 -127.0(2)
C9 C8 C14 C13 56.9(3)
C12 C13 C14 C8 -61.2(3)
C18 C13 C14 C8 61.3(3)
C17 C13 C14 C8 177.4(2)
C12 C13 C14 C15 165.7(2)
C18 C13 C14 C15 -71.9(3)
C17 C13 C14 C15 44.2(3)
C8 C14 C15 C16 -160.9(3)
C13 C14 C15 C16 -32.7(3)
C14 C15 C16 C17 7.5(4)
C15 C16 C17 C22 145.7(3)
C15 C16 C17 C13 20.0(4)
C12 C13 C17 C22 81.0(4)
C18 C13 C17 C22 -47.2(4)
C14 C13 C17 C22 -164.1(3)
C12 C13 C17 C16 -153.5(3)
C18 C13 C17 C16 78.3(3)
C14 C13 C17 C16 -38.6(3)
C9 C10 C19 C5 -110.3(2)
C1 C10 C19 C5 106.8(2)
C6 C5 C19 C10 109.8(2)
C4 C5 C19 C10 -111.0(2)
C3 O3 C20 O4 1.8(5)
C3 O3 C20 C21 -178.4(3)
C16 C17 C22 O2 -14.8(6)
C13 C17 C22 O2 105.7(5)
C16 C17 C22 C23 164.9(4)
C13 C17 C22 C23 -74.6(5)
